data_2106475
loop_
_publ_author_name
'Abazli, H.'
'Cousson, A.'
'Tabuteau, A.'
'Pages, M.'

_publ_section_title
;
 Fluorure d'Ammonium et d'Uranium(IV): N H4 U3 F13
;
_journal_name_full 'Acta Crystallographica B (24,1968-38,1982)'
_journal_page_first 2765
_journal_page_last 2766
_journal_volume 36
_journal_year 1980
_chemical_formula_sum 'F13 H4 N U3'
_chemical_name_systematic 'N H4 U3 F13'
_space_group_IT_number 26
_symmetry_space_group_name_Hall 'P -2b -2'
_symmetry_space_group_name_H-M 'P m 21 b'
_cell_angle_alpha 90
_cell_angle_beta 90
_cell_angle_gamma 90
_cell_formula_units_Z 2
_cell_length_a 8.045
_cell_length_b 8.468
_cell_length_c 7.375
_cell_volume 502.422
_citation_journal_id_ASTM ACBCAR
_cod_data_source_file Abazli_ACBCAR_1980_99.cif
_cod_data_source_block H4F13N1U3
_cod_original_cell_volume 502.4223
_cod_original_sg_symbol_Hall 'P 2c -2 (-x,z,y)'
_cod_original_formula_sum 'H4 F13 N1 U3'
_cod_database_code 2106475

loop_
_symmetry_equiv_pos_as_xyz
x,y,z
-x,y+1/2,-z
-x,y,z
x,y+1/2,-z

loop_
_atom_site_label
_atom_site_type_symbol
_atom_site_fract_x
_atom_site_fract_y
_atom_site_fract_z
_atom_site_occupancy
_atom_site_U_iso_or_equiv
U2 U+4 0.2523 0.8377 0.6034 1 0.0
U1 U+4 0 0 0.1092 1 0.0
F2 F-1 0.3092 0.5924 0.452 1 0.0
F3 F-1 0.2563 0.1422 0.1738 1 0.0
F6 F-1 0.5 0.3605 0.2271 1 0.0
F1 F-1 0.5 0.8394 0.4365 1 0.0
F5 F-1 0.1712 0.8642 0.3101 1 0.0
N1 N-3 0.5 0.705 0.1104 1 0.0
F4 F-1 0.2006 0.4497 0.1106 1 0.0
F9 F-1 0 0.4592 0.41 1 0.0
F8 F-1 0 0.172 0.3658 1 0.0
F7 F-1 0 0.7309 0.0212 1 0.0
